data_7251641
loop_
_publ_author_name
'Kodrin, Ivan'
'Rodr\'iguez, Maricel Gabriela'
'Politeo, Nives'
'Soldin, \<Zeljka'
'Ker\<s, Igor'
'Ron\<cevi\'c, Tomislav'
'\<Cike\<s \<Culi\'c, Vedrana'
'Sokol, Vesna'
'Doctorovich, Fabio'
'Kukovec, Boris-Marko'

_publ_section_title
;
 The influence of the substituent type and position on the topology of 2-D
 heterometallic sodium--palladium(ii) coordination networks with
 substituted nicotinate ligands
;
_journal_issue 11
_journal_name_full 'RSC Advances'
_journal_page_first 9520
_journal_page_last 9529
_journal_paper_doi 10.1039/D5RA08782A
_journal_volume 16
_journal_year 2026
_chemical_formula_sum 'C12 H22 Cl2 F2 N2 Na2 O12 Pd'
_chemical_formula_weight 647.59
_space_group_crystal_system monoclinic
_space_group_IT_number 14
_space_group_name_Hall '-P 2ybc'
_space_group_name_H-M_alt 'P 1 21/c 1'
_atom_sites_solution_hydrogens mixed
_audit_creation_method SHELXL-2018/3
_audit_update_record
;
2025-11-13 deposited with the CCDC.	2026-01-27 downloaded from the CCDC.
;
_cell_angle_alpha 90
_cell_angle_beta 102.535(2)
_cell_angle_gamma 90
_cell_formula_units_Z 2
_cell_length_a 8.4926(2)
_cell_length_b 25.4917(5)
_cell_length_c 5.49290(10)
_cell_measurement_reflns_used 10395
_cell_measurement_temperature 296(2)
_cell_measurement_theta_max 28.4690
_cell_measurement_theta_min 4.0220
_cell_volume 1160.82(4)
_computing_structure_refinement 'SHELXL-2018/3 (Sheldrick, 2018)'
_computing_structure_solution 'SHELXT 2018/2 (Sheldrick, 2018)'
_diffrn_ambient_temperature 296(2)
_diffrn_measured_fraction_theta_full 0.995
_diffrn_measured_fraction_theta_max 0.995
_diffrn_measurement_device_type 'Xcalibur, Eos, Gemini'
_diffrn_measurement_method '\w scans'
_diffrn_radiation_type MoK\a
_diffrn_radiation_wavelength 0.71073
_diffrn_reflns_av_R_equivalents 0.0582
_diffrn_reflns_av_unetI/netI 0.0236
_diffrn_reflns_Laue_measured_fraction_full 0.995
_diffrn_reflns_Laue_measured_fraction_max 0.995
_diffrn_reflns_limit_h_max 10
_diffrn_reflns_limit_h_min -10
_diffrn_reflns_limit_k_max 30
_diffrn_reflns_limit_k_min -30
_diffrn_reflns_limit_l_max 6
_diffrn_reflns_limit_l_min -6
_diffrn_reflns_number 20797
_diffrn_reflns_point_group_measured_fraction_full 0.995
_diffrn_reflns_point_group_measured_fraction_max 0.995
_diffrn_reflns_theta_full 24.999
_diffrn_reflns_theta_max 24.999
_diffrn_reflns_theta_min 3.433
_exptl_absorpt_coefficient_mu 1.143
_exptl_absorpt_correction_T_max 1.00000
_exptl_absorpt_correction_T_min 0.72351
_exptl_absorpt_correction_type multi-scan
_exptl_absorpt_process_details
;
CrysAlisPro 1.171.41.95a (Rigaku Oxford Diffraction, 2021)
Empirical absorption correction using spherical harmonics,
implemented in SCALE3 ABSPACK scaling algorithm.
;
_exptl_crystal_colour light-yellow
_exptl_crystal_density_diffrn 1.853
_exptl_crystal_description plate
_exptl_crystal_F_000 648
_exptl_crystal_size_max 0.05
_exptl_crystal_size_mid 0.01
_exptl_crystal_size_min 0.01
_refine_diff_density_max 0.408
_refine_diff_density_min -0.308
_refine_diff_density_rms 0.054
_refine_ls_extinction_method none
_refine_ls_goodness_of_fit_ref 1.060
_refine_ls_hydrogen_treatment mixed
_refine_ls_matrix_type full
_refine_ls_number_parameters 175
_refine_ls_number_reflns 2033
_refine_ls_number_restraints 12
_refine_ls_restrained_S_all 1.058
_refine_ls_R_factor_all 0.0274
_refine_ls_R_factor_gt 0.0239
_refine_ls_shift/su_max 0.001
_refine_ls_shift/su_mean 0.000
_refine_ls_structure_factor_coef Fsqd
_refine_ls_weighting_details 'w=1/[\s^2^(Fo^2^)+(0.0204P)^2^+0.7147P] where P=(Fo^2^+2Fc^2^)/3'
_refine_ls_weighting_scheme calc
_refine_ls_wR_factor_gt 0.0528
_refine_ls_wR_factor_ref 0.0545
_reflns_Friedel_coverage 0.000
_reflns_number_gt 1878
_reflns_number_total 2033
_reflns_threshold_expression 'I > 2\s(I)'
_cod_data_source_file d5ra08782a2.cif
_cod_data_source_block 2
_cod_original_sg_symbol_H-M 'P 21/c'
_cod_database_code 7251641
_shelx_shelxl_version_number 2018/3
_shelx_space_group_comment
;
The symmetry employed for this shelxl refinement is uniquely defined
by the following loop, which should always be used as a source of
symmetry information in preference to the above space-group names.
They are only intended as comments.
;

loop_
_space_group_symop_operation_xyz
'x, y, z'
'-x, y+1/2, -z+1/2'
'-x, -y, -z'
'x, -y-1/2, z-1/2'

loop_
_atom_site_label
_atom_site_type_symbol
_atom_site_fract_x
_atom_site_fract_y
_atom_site_fract_z
_atom_site_U_iso_or_equiv
_atom_site_adp_type
_atom_site_occupancy
_atom_site_site_symmetry_order
_atom_site_calc_flag
_atom_site_refinement_flags_posn
_atom_site_refinement_flags_adp
_atom_site_refinement_flags_occupancy
_atom_site_disorder_assembly
_atom_site_disorder_group
Pd1 Pd 0.500000 0.500000 0.500000 0.02977(10) Uani 1 2 d S . P . .
Na1 Na 0.49909(11) 0.29409(4) 0.89859(17) 0.0335(2) Uani 1 1 d . . . . .
F1 F 0.18232(19) 0.49968(7) 0.1574(3) 0.0635(5) Uani 1 1 d . . . . .
Cl1 Cl 0.40341(8) 0.56679(3) 0.70651(13) 0.04579(18) Uani 1 1 d . . . . .
N1 N 0.2992(2) 0.45788(7) 0.5073(3) 0.0296(4) Uani 1 1 d . . . . .
O1 O 0.28602(19) 0.34026(7) 1.0226(3) 0.0365(4) Uani 1 1 d . . . . .
O2 O 0.01781(19) 0.33698(7) 0.9127(3) 0.0390(4) Uani 1 1 d . . . . .
O3 O 0.3425(2) 0.28624(7) 0.4788(3) 0.0355(4) Uani 1 1 d D . . . .
H31 H 0.332(3) 0.3067(8) 0.363(4) 0.043 Uiso 1 1 d D U . . .
H32 H 0.2503(16) 0.2780(10) 0.482(5) 0.043 Uiso 1 1 d D U . . .
O4 O 0.6570(2) 0.28221(7) 1.3092(3) 0.0360(4) Uani 1 1 d D . . . .
H41 H 0.7524(14) 0.2788(10) 1.313(5) 0.043 Uiso 1 1 d D U . . .
H42 H 0.653(3) 0.3034(8) 1.418(4) 0.043 Uiso 1 1 d D U . . .
O5 O 0.6817(2) 0.34956(8) 0.7488(4) 0.0471(5) Uani 1 1 d D . . . .
H51 H 0.660(3) 0.3770(7) 0.674(5) 0.057 Uiso 1 1 d D U . . .
H52 H 0.7792(14) 0.3509(11) 0.805(5) 0.057 Uiso 1 1 d D U . . .
O6 O -0.0113(2) 0.27552(7) 1.3098(3) 0.0383(4) Uani 1 1 d D . . . .
H61 H -0.001(3) 0.2915(9) 1.185(3) 0.046 Uiso 1 1 d D U . . .
H62 H -0.003(3) 0.2449(5) 1.272(5) 0.046 Uiso 1 1 d D U . . .
C1 C 0.2922(3) 0.42247(9) 0.6867(4) 0.0279(5) Uani 1 1 d . . . . .
H1 H 0.383462 0.417044 0.812528 0.033 Uiso 1 1 calc R U . . .
C2 C 0.1550(3) 0.39400(8) 0.6907(4) 0.0248(5) Uani 1 1 d . . . . .
C3 C 0.0201(3) 0.40274(10) 0.5030(4) 0.0334(6) Uani 1 1 d . . . . .
H3 H -0.074578 0.384281 0.501548 0.040 Uiso 1 1 calc R U . . .
C4 C 0.0258(3) 0.43871(11) 0.3185(5) 0.0421(6) Uani 1 1 d . . . . .
H4 H -0.063525 0.445209 0.190735 0.051 Uiso 1 1 calc R U . . .
C5 C 0.1680(3) 0.46444(10) 0.3309(5) 0.0369(6) Uani 1 1 d . . . . .
C6 C 0.1539(3) 0.35395(8) 0.8932(4) 0.0272(5) Uani 1 1 d . . . . .

loop_
_atom_site_aniso_label
_atom_site_aniso_U_11
_atom_site_aniso_U_22
_atom_site_aniso_U_33
_atom_site_aniso_U_23
_atom_site_aniso_U_13
_atom_site_aniso_U_12
Pd1 0.02063(14) 0.03069(16) 0.03646(17) 0.01295(11) 0.00283(10) -0.00504(10)
Na1 0.0283(5) 0.0421(6) 0.0300(5) 0.0029(4) 0.0062(4) 0.0024(4)
F1 0.0413(10) 0.0812(13) 0.0597(11) 0.0497(9) -0.0074(8) -0.0170(8)
Cl1 0.0355(3) 0.0438(4) 0.0572(4) 0.0014(3) 0.0082(3) -0.0016(3)
N1 0.0241(10) 0.0292(11) 0.0344(11) 0.0120(8) 0.0038(8) -0.0037(8)
O1 0.0305(9) 0.0422(10) 0.0371(10) 0.0175(8) 0.0078(8) 0.0049(7)
O2 0.0300(9) 0.0446(11) 0.0435(10) 0.0142(8) 0.0103(8) -0.0081(8)
O3 0.0288(9) 0.0486(11) 0.0284(9) 0.0094(8) 0.0045(7) 0.0009(8)
O4 0.0278(9) 0.0496(11) 0.0315(10) -0.0076(8) 0.0087(8) -0.0031(8)
O5 0.0360(10) 0.0474(12) 0.0589(13) 0.0106(10) 0.0125(10) -0.0034(9)
O6 0.0436(10) 0.0364(10) 0.0376(10) 0.0045(8) 0.0150(8) 0.0011(9)
C1 0.0225(11) 0.0301(13) 0.0290(12) 0.0077(10) 0.0011(9) -0.0012(9)
C2 0.0235(11) 0.0230(11) 0.0285(12) 0.0039(9) 0.0071(9) 0.0003(9)
C3 0.0237(12) 0.0365(14) 0.0387(14) 0.0081(11) 0.0038(10) -0.0053(10)
C4 0.0257(13) 0.0530(17) 0.0419(15) 0.0191(13) -0.0052(11) -0.0051(11)
C5 0.0299(13) 0.0406(15) 0.0375(14) 0.0197(12) 0.0016(11) -0.0034(11)
C6 0.0291(13) 0.0244(12) 0.0294(12) 0.0019(10) 0.0089(10) -0.0012(9)

loop_
_atom_type_symbol
_atom_type_description
_atom_type_scat_dispersion_real
_atom_type_scat_dispersion_imag
_atom_type_scat_source
C C 0.0033 0.0016 'International Tables Vol C Tables 4.2.6.8 and 6.1.1.4'
H H 0.0000 0.0000 'International Tables Vol C Tables 4.2.6.8 and 6.1.1.4'
Pd Pd -0.9988 1.0072 'International Tables Vol C Tables 4.2.6.8 and 6.1.1.4'
Na Na 0.0362 0.0249 'International Tables Vol C Tables 4.2.6.8 and 6.1.1.4'
F F 0.0171 0.0103 'International Tables Vol C Tables 4.2.6.8 and 6.1.1.4'
Cl Cl 0.1484 0.1585 'International Tables Vol C Tables 4.2.6.8 and 6.1.1.4'
N N 0.0061 0.0033 'International Tables Vol C Tables 4.2.6.8 and 6.1.1.4'
O O 0.0106 0.0060 'International Tables Vol C Tables 4.2.6.8 and 6.1.1.4'

loop_
_geom_angle_atom_site_label_1
_geom_angle_atom_site_label_2
_geom_angle_atom_site_label_3
_geom_angle
_geom_angle_site_symmetry_1
_geom_angle_site_symmetry_3
_geom_angle_publ_flag
N1 Pd1 N1 180.0 3_666 . ?
N1 Pd1 Cl1 90.54(6) 3_666 . ?
N1 Pd1 Cl1 89.46(6) . . ?
N1 Pd1 Cl1 89.46(6) 3_666 3_666 ?
N1 Pd1 Cl1 90.54(6) . 3_666 ?
Cl1 Pd1 Cl1 180.0 . 3_666 ?
O5 Na1 O1 113.53(7) . . ?
O5 Na1 O4 97.35(7) . . ?
O1 Na1 O4 95.68(6) . . ?
O5 Na1 O3 89.10(7) . . ?
O1 Na1 O3 91.08(6) . . ?
O4 Na1 O3 167.89(8) . . ?
O5 Na1 O4 88.64(7) . 4_565 ?
O1 Na1 O4 157.76(7) . 4_565 ?
O4 Na1 O4 82.51(6) . 4_565 ?
O3 Na1 O4 87.43(6) . 4_565 ?
O5 Na1 O3 161.70(8) . 4_566 ?
O1 Na1 O3 83.65(6) . 4_566 ?
O4 Na1 O3 86.64(6) . 4_566 ?
O3 Na1 O3 84.13(6) . 4_566 ?
O4 Na1 O3 74.12(6) 4_565 4_566 ?
O5 Na1 Na1 89.96(5) . 4_565 ?
O1 Na1 Na1 131.51(5) . 4_565 ?
O4 Na1 Na1 123.92(6) . 4_565 ?
O3 Na1 Na1 45.49(4) . 4_565 ?
O4 Na1 Na1 41.99(5) 4_565 4_565 ?
O3 Na1 Na1 73.18(5) 4_566 4_565 ?
O5 Na1 Na1 139.04(5) . 4_566 ?
O1 Na1 Na1 87.94(4) . 4_566 ?
O4 Na1 Na1 44.01(4) . 4_566 ?
O3 Na1 Na1 126.57(6) . 4_566 ?
O4 Na1 Na1 75.31(5) 4_565 4_566 ?
O3 Na1 Na1 42.68(5) 4_566 4_566 ?
Na1 Na1 Na1 101.40(5) 4_565 4_566 ?
C5 N1 C1 117.27(19) . . ?
C5 N1 Pd1 119.96(15) . . ?
C1 N1 Pd1 122.77(15) . . ?
C6 O1 Na1 128.65(15) . . ?
Na1 O3 Na1 91.83(6) . 4_565 ?
Na1 O3 H31 129.8(19) . . ?
Na1 O3 H31 110.7(19) 4_565 . ?
Na1 O3 H32 109.4(18) . . ?
Na1 O3 H32 109.8(19) 4_565 . ?
H31 O3 H32 104(2) . . ?
Na1 O4 Na1 94.00(7) . 4_566 ?
Na1 O4 H41 113.1(19) . . ?
Na1 O4 H41 119.6(19) 4_566 . ?
Na1 O4 H42 120(2) . . ?
Na1 O4 H42 105.5(19) 4_566 . ?
H41 O4 H42 105(2) . . ?
Na1 O5 H51 127(2) . . ?
Na1 O5 H52 125(2) . . ?
H51 O5 H52 105(3) . . ?
H61 O6 H62 103(2) . . ?
N1 C1 C2 122.5(2) . . ?
N1 C1 H1 118.8 . . ?
C2 C1 H1 118.8 . . ?
C1 C2 C3 118.1(2) . . ?
C1 C2 C6 120.55(19) . . ?
C3 C2 C6 121.39(19) . . ?
C4 C3 C2 120.0(2) . . ?
C4 C3 H3 120.0 . . ?
C2 C3 H3 120.0 . . ?
C5 C4 C3 117.2(2) . . ?
C5 C4 H4 121.4 . . ?
C3 C4 H4 121.4 . . ?
N1 C5 F1 114.6(2) . . ?
N1 C5 C4 125.0(2) . . ?
F1 C5 C4 120.3(2) . . ?
O1 C6 O2 125.9(2) . . ?
O1 C6 C2 117.54(19) . . ?
O2 C6 C2 116.5(2) . . ?

loop_
_geom_bond_atom_site_label_1
_geom_bond_atom_site_label_2
_geom_bond_distance
_geom_bond_site_symmetry_2
_geom_bond_publ_flag
Pd1 N1 2.0230(18) 3_666 ?
Pd1 N1 2.0231(18) . ?
Pd1 Cl1 2.2940(7) . ?
Pd1 Cl1 2.2940(7) 3_666 ?
Na1 O5 2.374(2) . ?
Na1 O1 2.3788(18) . ?
Na1 O4 2.380(2) . ?
Na1 O3 2.4070(19) . ?
Na1 O4 2.472(2) 4_565 ?
Na1 O3 2.532(2) 4_566 ?
Na1 Na1 3.5490(12) 4_565 ?
Na1 Na1 3.5490(12) 4_566 ?
F1 C5 1.334(3) . ?
N1 C5 1.319(3) . ?
N1 C1 1.347(3) . ?
O1 C6 1.241(3) . ?
O2 C6 1.261(3) . ?
O3 H31 0.812(10) . ?
O3 H32 0.815(10) . ?
O4 H41 0.810(10) . ?
O4 H42 0.812(10) . ?
O5 H51 0.813(10) . ?
O5 H52 0.819(10) . ?
O6 H61 0.820(10) . ?
O6 H62 0.815(10) . ?
C1 C2 1.377(3) . ?
C1 H1 0.9300 . ?
C2 C3 1.383(3) . ?
C2 C6 1.511(3) . ?
C3 C4 1.375(3) . ?
C3 H3 0.9300 . ?
C4 C5 1.363(3) . ?
C4 H4 0.9300 . ?

loop_
_geom_hbond_atom_site_label_D
_geom_hbond_atom_site_label_H
_geom_hbond_atom_site_label_A
_geom_hbond_distance_DH
_geom_hbond_distance_HA
_geom_hbond_distance_DA
_geom_hbond_angle_DHA
_geom_hbond_site_symmetry_A
_geom_hbond_publ_flag
O3 H31 O1 0.812(10) 2.017(12) 2.808(2) 165(3) 1_554 yes
O3 H32 O6 0.815(10) 2.219(16) 2.958(3) 151(2) 1_554 yes
O4 H41 O6 0.810(10) 2.013(10) 2.821(2) 176(3) 1_655 yes
O4 H42 O5 0.812(10) 2.134(12) 2.933(3) 168(3) 1_556 yes
O5 H51 Cl1 0.813(10) 2.493(16) 3.247(2) 155(3) 3_666 yes
O5 H52 O2 0.819(10) 2.016(12) 2.818(3) 167(3) 1_655 yes
O6 H61 O2 0.820(10) 1.925(10) 2.740(2) 173(3) . yes
O6 H62 O2 0.815(10) 2.220(17) 2.923(3) 145(2) 4_566 yes
O6 H62 O6 0.815(10) 2.58(2) 3.0390(16) 117(2) 4_565 yes
C1 H1 Cl1 0.93 2.89 3.758(2) 156.0 3_667 yes
C4 H4 F1 0.93 2.41 3.228(3) 146.6 3_565 yes

loop_
_geom_torsion_atom_site_label_1
_geom_torsion_atom_site_label_2
_geom_torsion_atom_site_label_3
_geom_torsion_atom_site_label_4
_geom_torsion
_geom_torsion_site_symmetry_1
_geom_torsion_site_symmetry_2
_geom_torsion_site_symmetry_3
_geom_torsion_site_symmetry_4
_geom_torsion_publ_flag
C5 N1 C1 C2 -0.4(3) . . . . ?
Pd1 N1 C1 C2 179.89(17) . . . . ?
N1 C1 C2 C3 -0.3(3) . . . . ?
N1 C1 C2 C6 178.8(2) . . . . ?
C1 C2 C3 C4 0.5(4) . . . . ?
C6 C2 C3 C4 -178.7(2) . . . . ?
C2 C3 C4 C5 0.1(4) . . . . ?
C1 N1 C5 F1 -179.5(2) . . . . ?
Pd1 N1 C5 F1 0.2(3) . . . . ?
C1 N1 C5 C4 1.0(4) . . . . ?
Pd1 N1 C5 C4 -179.3(2) . . . . ?
C3 C4 C5 N1 -0.8(4) . . . . ?
C3 C4 C5 F1 179.7(2) . . . . ?
Na1 O1 C6 O2 114.0(2) . . . . ?
Na1 O1 C6 C2 -65.1(3) . . . . ?
C1 C2 C6 O1 -14.1(3) . . . . ?
C3 C2 C6 O1 165.1(2) . . . . ?
C1 C2 C6 O2 166.8(2) . . . . ?
C3 C2 C6 O2 -14.1(3) . . . . ?
